data_4350579
loop_
_publ_author_name
'Afshar, Raman K.'
'Eroy-Reveles, Aura A'
'Olmstead, Marilyn M.'
'Mascharak, Pradip K.'

_publ_section_title
;
 Stoichiometric and catalytic secondary O-atom transfer by Fe(III)-NO2
 complexes derived from a planar tetradentate non-heme ligand:
 reminiscence of heme chemistry.
;
_journal_issue 25
_journal_name_full 'Inorganic chemistry'
_journal_page_first 10347
_journal_page_last 10354
_journal_paper_doi 10.1021/ic0614115
_journal_volume 45
_journal_year 2006
_chemical_formula_moiety 'C18 H12 Br2 Fe N4 O2, C8 H20 N'
_chemical_formula_sum 'C26 H32 Br2 Fe N5 O2'
_chemical_formula_weight 662.24
_chemical_name_common '[NEt4][Fe(bpb)Br2]'
_space_group_IT_number 4
_space_group_name_Hall 'P 2yb'
_space_group_name_H-M_alt 'P 1 21 1'
_symmetry_cell_setting monoclinic
_symmetry_space_group_name_H-M 'P 1 21 1'
_atom_sites_solution_hydrogens geom
_atom_sites_solution_primary direct
_atom_sites_solution_secondary difmap
_audit_creation_method SHELXL-97
_cell_angle_alpha 90.00
_cell_angle_beta 106.636(2)
_cell_angle_gamma 90.00
_cell_formula_units_Z 2
_cell_length_a 8.7970(2)
_cell_length_b 10.7269(2)
_cell_length_c 15.0291(3)
_cell_measurement_reflns_used 9029
_cell_measurement_temperature 90(2)
_cell_measurement_theta_max 31.5
_cell_measurement_theta_min 2.3
_cell_volume 1358.85(5)
_computing_cell_refinement 'SAINT (Bruker, 2006)'
_computing_data_collection 'Apex2 (Bruker, 2006)'
_computing_data_reduction SAINT
_computing_molecular_graphics 'SHELXTL 5.03, XP (Sheldrick, 1994)'
_computing_publication_material SHELXL97
_computing_structure_refinement 'SHELXL97 (Sheldrick, 1997)'
_computing_structure_solution 'SHELXS-97 (Sheldrick, 1990)'
_diffrn_ambient_temperature 90(2)
_diffrn_detector_area_resol_mean 8.3
_diffrn_measured_fraction_theta_full 0.999
_diffrn_measured_fraction_theta_max 0.999
_diffrn_measurement_device_type 'Bruker SMART ApexII'
_diffrn_measurement_method \w
_diffrn_radiation_monochromator graphite
_diffrn_radiation_source 'fine-focus sealed tube'
_diffrn_radiation_type MoK\a
_diffrn_radiation_wavelength 0.71073
_diffrn_reflns_av_R_equivalents 0.0186
_diffrn_reflns_av_sigmaI/netI 0.0362
_diffrn_reflns_limit_h_max 11
_diffrn_reflns_limit_h_min -11
_diffrn_reflns_limit_k_max 13
_diffrn_reflns_limit_k_min -13
_diffrn_reflns_limit_l_max 19
_diffrn_reflns_limit_l_min -19
_diffrn_reflns_number 17485
_diffrn_reflns_theta_full 27.48
_diffrn_reflns_theta_max 27.48
_diffrn_reflns_theta_min 2.37
_diffrn_standards_number 0
_exptl_absorpt_coefficient_mu 3.528
_exptl_absorpt_correction_T_max 0.657
_exptl_absorpt_correction_T_min 0.398
_exptl_absorpt_correction_type multi-scan
_exptl_absorpt_process_details 'SADABS 2.10 (Sheldrick, 2003)'
_exptl_crystal_colour black
_exptl_crystal_density_diffrn 1.619
_exptl_crystal_density_method 'not measured'
_exptl_crystal_description plate
_exptl_crystal_F_000 670
_exptl_crystal_size_max 0.32
_exptl_crystal_size_mid 0.21
_exptl_crystal_size_min 0.13
_refine_diff_density_max 0.337
_refine_diff_density_min -0.183
_refine_diff_density_rms 0.043
_refine_ls_abs_structure_details 'Flack H D (1983), Acta Cryst. A39, 876-881'
_refine_ls_abs_structure_Flack 0.013(3)
_refine_ls_extinction_method none
_refine_ls_goodness_of_fit_ref 0.849
_refine_ls_hydrogen_treatment constr
_refine_ls_matrix_type full
_refine_ls_number_parameters 329
_refine_ls_number_reflns 6099
_refine_ls_number_restraints 1
_refine_ls_restrained_S_all 0.849
_refine_ls_R_factor_all 0.0139
_refine_ls_R_factor_gt 0.0136
_refine_ls_shift/su_max 0.002
_refine_ls_shift/su_mean 0.000
_refine_ls_structure_factor_coef Fsqd
_refine_ls_weighting_details 'calc w=1/[\s^2^(Fo^2^)+(0.0100P)^2^] where P=(Fo^2^+2Fc^2^)/3'
_refine_ls_weighting_scheme calc
_refine_ls_wR_factor_gt 0.0359
_refine_ls_wR_factor_ref 0.0360
_reflns_number_gt 5983
_reflns_number_total 6099
_reflns_threshold_expression I>2\s(I)
_cod_data_source_file ic0614115si20060727_045559.cif
_cod_data_source_block mn1804
_cod_original_sg_symbol_H-M 'P 21'
_cod_database_code 4350579

loop_
_symmetry_equiv_pos_as_xyz
'x, y, z'
'-x, y+1/2, -z'

loop_
_atom_site_label
_atom_site_type_symbol
_atom_site_fract_x
_atom_site_fract_y
_atom_site_fract_z
_atom_site_U_iso_or_equiv
_atom_site_adp_type
_atom_site_occupancy
_atom_site_symmetry_multiplicity
_atom_site_calc_flag
_atom_site_refinement_flags
Fe1 Fe 0.61006(2) 0.803677(18) 0.303182(13) 0.01291(4) Uani 1 1 d .
Br1 Br 0.665912(15) 1.031739(11) 0.284330(9) 0.01609(3) Uani 1 1 d .
Br2 Br 0.550738(17) 0.632142(13) 0.404498(10) 0.02073(4) Uani 1 1 d .
O1 O 0.19483(12) 0.75589(10) 0.08612(8) 0.0215(2) Uani 1 1 d .
O2 O 0.98302(13) 0.58089(11) 0.28270(8) 0.0257(2) Uani 1 1 d .
N1 N 0.45972(14) 0.75666(12) 0.17633(8) 0.0147(2) Uani 1 1 d .
N2 N 0.75672(13) 0.70720(11) 0.24396(8) 0.0153(2) Uani 1 1 d .
N3 N 0.38340(14) 0.87622(12) 0.30990(8) 0.0167(2) Uani 1 1 d .
N4 N 0.83825(14) 0.80719(12) 0.40992(8) 0.0161(2) Uani 1 1 d .
C1 C 0.52536(17) 0.68914(13) 0.11603(10) 0.0149(3) Uani 1 1 d .
C2 C 0.68945(17) 0.66217(13) 0.15383(10) 0.0160(3) Uani 1 1 d .
C3 C 0.76771(19) 0.59493(15) 0.10051(11) 0.0209(3) Uani 1 1 d .
H3 H 0.8787 0.5809 0.1236 0.025 Uiso 1 1 calc R
C4 C 0.6844(2) 0.54839(15) 0.01391(11) 0.0236(3) Uani 1 1 d .
H4 H 0.7383 0.5006 -0.0209 0.028 Uiso 1 1 calc R
C5 C 0.5235(2) 0.57116(16) -0.02193(11) 0.0226(3) Uani 1 1 d .
H5 H 0.4670 0.5368 -0.0803 0.027 Uiso 1 1 calc R
C6 C 0.44401(18) 0.64456(14) 0.02733(10) 0.0182(3) Uani 1 1 d .
H6 H 0.3351 0.6642 0.0008 0.022 Uiso 1 1 calc R
C7 C 0.30236(17) 0.78185(13) 0.15667(10) 0.0161(3) Uani 1 1 d .
C8 C 0.26276(17) 0.85189(14) 0.23434(10) 0.0162(3) Uani 1 1 d .
C9 C 0.10872(17) 0.88949(15) 0.22689(11) 0.0198(3) Uani 1 1 d .
H9 H 0.0246 0.8699 0.1731 0.024 Uiso 1 1 calc R
C10 C 0.07972(19) 0.95638(15) 0.29949(12) 0.0228(3) Uani 1 1 d .
H10 H -0.0244 0.9843 0.2958 0.027 Uiso 1 1 calc R
C11 C 0.20468(19) 0.98165(16) 0.37728(12) 0.0228(3) Uani 1 1 d .
H11 H 0.1877 1.0269 0.4279 0.027 Uiso 1 1 calc R
C12 C 0.35548(19) 0.93986(15) 0.38014(11) 0.0206(3) Uani 1 1 d .
H12 H 0.4414 0.9570 0.4336 0.025 Uiso 1 1 calc R
C13 C 0.89612(17) 0.66352(13) 0.29956(11) 0.0179(3) Uani 1 1 d .
C14 C 0.94481(17) 0.72701(14) 0.39242(11) 0.0184(3) Uani 1 1 d .
C15 C 1.09268(19) 0.70736(16) 0.45530(12) 0.0249(3) Uani 1 1 d .
H15 H 1.1652 0.6500 0.4417 0.030 Uiso 1 1 calc R
C16 C 1.13288(19) 0.77277(15) 0.53822(12) 0.0272(4) Uani 1 1 d .
H16 H 1.2330 0.7600 0.5826 0.033 Uiso 1 1 calc R
C17 C 1.0253(2) 0.85746(16) 0.55603(11) 0.0249(3) Uani 1 1 d .
H17 H 1.0509 0.9044 0.6120 0.030 Uiso 1 1 calc R
C18 C 0.87873(18) 0.87157(15) 0.48950(10) 0.0205(3) Uani 1 1 d .
H18 H 0.8047 0.9292 0.5012 0.025 Uiso 1 1 calc R
N5 N 0.24915(14) 0.34079(11) 0.18253(8) 0.0150(2) Uani 1 1 d .
C19 C 0.28863(18) 0.38681(15) 0.28190(10) 0.0209(3) Uani 1 1 d .
H19A H 0.1916 0.4230 0.2924 0.025 Uiso 1 1 calc R
H19B H 0.3681 0.4544 0.2904 0.025 Uiso 1 1 calc R
C20 C 0.3528(2) 0.28706(19) 0.35494(12) 0.0304(4) Uani 1 1 d .
H20A H 0.3919 0.3263 0.4161 0.046 Uiso 1 1 calc R
H20B H 0.4399 0.2425 0.3403 0.046 Uiso 1 1 calc R
H20C H 0.2680 0.2281 0.3554 0.046 Uiso 1 1 calc R
C21 C 0.19216(19) 0.45558(14) 0.12269(12) 0.0217(3) Uani 1 1 d .
H21A H 0.1061 0.4951 0.1431 0.026 Uiso 1 1 calc R
H21B H 0.2808 0.5159 0.1344 0.026 Uiso 1 1 calc R
C22 C 0.1321(2) 0.4326(2) 0.01933(13) 0.0355(5) Uani 1 1 d .
H22A H 0.0952 0.5113 -0.0127 0.053 Uiso 1 1 calc R
H22B H 0.0440 0.3730 0.0065 0.053 Uiso 1 1 calc R
H22C H 0.2181 0.3986 -0.0028 0.053 Uiso 1 1 calc R
C23 C 0.12486(18) 0.23890(14) 0.16329(11) 0.0197(3) Uani 1 1 d .
H23A H 0.1667 0.1682 0.2056 0.024 Uiso 1 1 calc R
H23B H 0.1088 0.2088 0.0990 0.024 Uiso 1 1 calc R
C24 C -0.03592(19) 0.27585(16) 0.17443(13) 0.0268(4) Uani 1 1 d .
H24A H -0.1046 0.2022 0.1660 0.040 Uiso 1 1 calc R
H24B H -0.0850 0.3388 0.1278 0.040 Uiso 1 1 calc R
H24D H -0.0216 0.3103 0.2367 0.040 Uiso 1 1 calc R
C25 C 0.39383(18) 0.28432(15) 0.16224(12) 0.0213(3) Uani 1 1 d .
H25A H 0.4176 0.2039 0.1957 0.026 Uiso 1 1 calc R
H25B H 0.3665 0.2658 0.0950 0.026 Uiso 1 1 calc R
C26 C 0.54261(18) 0.36276(16) 0.18806(12) 0.0246(3) Uani 1 1 d .
H26A H 0.6282 0.3178 0.1721 0.037 Uiso 1 1 calc R
H26B H 0.5737 0.3796 0.2549 0.037 Uiso 1 1 calc R
H26C H 0.5224 0.4417 0.1539 0.037 Uiso 1 1 calc R

loop_
_atom_site_aniso_label
_atom_site_aniso_U_11
_atom_site_aniso_U_22
_atom_site_aniso_U_33
_atom_site_aniso_U_23
_atom_site_aniso_U_13
_atom_site_aniso_U_12
Fe1 0.01131(9) 0.01289(9) 0.01332(9) -0.00011(7) 0.00158(7) 0.00075(7)
Br1 0.01369(6) 0.01292(6) 0.02032(7) 0.00236(5) 0.00273(5) 0.00167(5)
Br2 0.02535(7) 0.01844(7) 0.01607(7) 0.00219(6) 0.00220(5) -0.00626(6)
O1 0.0161(5) 0.0233(6) 0.0200(5) -0.0012(4) -0.0030(4) 0.0008(4)
O2 0.0205(5) 0.0214(5) 0.0322(6) -0.0030(5) 0.0028(5) 0.0083(5)
N1 0.0143(5) 0.0149(5) 0.0140(6) 0.0013(5) 0.0027(5) 0.0004(5)
N2 0.0130(5) 0.0139(6) 0.0176(6) 0.0004(5) 0.0021(5) 0.0015(5)
N3 0.0157(6) 0.0154(6) 0.0199(6) 0.0010(5) 0.0064(5) -0.0002(5)
N4 0.0157(5) 0.0132(5) 0.0174(6) 0.0017(5) 0.0014(4) -0.0010(5)
C1 0.0173(7) 0.0125(6) 0.0152(7) 0.0019(5) 0.0052(5) -0.0008(5)
C2 0.0189(7) 0.0116(7) 0.0175(7) 0.0010(5) 0.0053(5) 0.0005(5)
C3 0.0230(7) 0.0196(8) 0.0225(8) 0.0006(6) 0.0102(6) 0.0030(6)
C4 0.0331(8) 0.0200(8) 0.0215(7) -0.0009(6) 0.0140(6) 0.0025(6)
C5 0.0326(8) 0.0217(8) 0.0143(7) -0.0005(6) 0.0083(6) -0.0044(6)
C6 0.0217(7) 0.0179(7) 0.0143(6) 0.0033(6) 0.0039(5) -0.0021(6)
C7 0.0166(7) 0.0133(7) 0.0176(7) 0.0032(5) 0.0034(5) -0.0002(5)
C8 0.0160(6) 0.0131(6) 0.0195(7) 0.0040(5) 0.0048(5) -0.0006(5)
C9 0.0152(7) 0.0206(8) 0.0238(7) 0.0068(6) 0.0056(6) 0.0003(6)
C10 0.0177(7) 0.0210(8) 0.0332(9) 0.0076(6) 0.0128(7) 0.0032(6)
C11 0.0226(8) 0.0231(8) 0.0273(8) -0.0001(6) 0.0145(7) 0.0010(6)
C12 0.0207(8) 0.0216(8) 0.0211(8) -0.0017(6) 0.0082(6) -0.0017(6)
C13 0.0152(6) 0.0138(7) 0.0236(7) 0.0027(5) 0.0038(6) 0.0019(5)
C14 0.0160(7) 0.0127(7) 0.0231(7) 0.0037(6) 0.0003(6) 0.0002(5)
C15 0.0190(7) 0.0178(7) 0.0320(9) 0.0055(7) -0.0022(6) 0.0031(6)
C16 0.0214(8) 0.0236(8) 0.0273(8) 0.0066(7) -0.0082(6) -0.0024(6)
C17 0.0275(8) 0.0222(8) 0.0193(7) 0.0038(6) -0.0025(6) -0.0065(7)
C18 0.0223(7) 0.0185(7) 0.0184(7) 0.0020(6) 0.0022(6) -0.0031(6)
N5 0.0147(5) 0.0106(6) 0.0188(6) 0.0000(4) 0.0032(5) 0.0006(4)
C19 0.0195(7) 0.0212(8) 0.0218(7) -0.0068(6) 0.0057(6) -0.0024(6)
C20 0.0278(8) 0.0405(11) 0.0210(8) 0.0040(7) 0.0040(7) 0.0018(8)
C21 0.0171(7) 0.0163(7) 0.0274(8) 0.0077(6) -0.0005(6) 0.0002(6)
C22 0.0306(10) 0.0406(11) 0.0270(9) 0.0116(8) -0.0053(7) -0.0143(8)
C23 0.0200(7) 0.0136(7) 0.0250(8) -0.0023(6) 0.0058(6) -0.0046(6)
C24 0.0172(7) 0.0257(9) 0.0364(9) -0.0012(7) 0.0060(7) -0.0048(6)
C25 0.0208(7) 0.0181(8) 0.0273(8) -0.0011(6) 0.0105(6) 0.0038(6)
C26 0.0172(7) 0.0224(8) 0.0351(9) 0.0055(7) 0.0090(6) 0.0035(6)

loop_
_atom_type_symbol
_atom_type_description
_atom_type_scat_dispersion_real
_atom_type_scat_dispersion_imag
_atom_type_scat_source
C C 0.0033 0.0016 'International Tables Vol C Tables 4.2.6.8 and 6.1.1.4'
H H 0.0000 0.0000 'International Tables Vol C Tables 4.2.6.8 and 6.1.1.4'
N N 0.0061 0.0033 'International Tables Vol C Tables 4.2.6.8 and 6.1.1.4'
Fe Fe 0.3463 0.8444 'International Tables Vol C Tables 4.2.6.8 and 6.1.1.4'
Br Br -0.2901 2.4595 'International Tables Vol C Tables 4.2.6.8 and 6.1.1.4'
O O 0.0106 0.0060 'International Tables Vol C Tables 4.2.6.8 and 6.1.1.4'

loop_
_geom_angle_atom_site_label_1
_geom_angle_atom_site_label_2
_geom_angle_atom_site_label_3
_geom_angle
N2 Fe1 N1 77.88(5)
N2 Fe1 N3 154.71(5)
N1 Fe1 N3 76.96(5)
N2 Fe1 N4 76.50(5)
N1 Fe1 N4 154.38(5)
N3 Fe1 N4 128.61(5)
N2 Fe1 Br1 105.90(3)
N1 Fe1 Br1 103.21(4)
N3 Fe1 Br1 82.46(3)
N4 Fe1 Br1 84.16(3)
N2 Fe1 Br2 99.09(3)
N1 Fe1 Br2 101.02(3)
N3 Fe1 Br2 83.25(3)
N4 Fe1 Br2 82.83(3)
Br1 Fe1 Br2 148.181(10)
C7 N1 C1 122.91(12)
C7 N1 Fe1 120.02(10)
C1 N1 Fe1 116.85(9)
C13 N2 C2 122.34(12)
C13 N2 Fe1 118.61(10)
C2 N2 Fe1 116.81(9)
C12 N3 C8 119.25(13)
C12 N3 Fe1 126.77(10)
C8 N3 Fe1 113.98(9)
C18 N4 C14 118.70(13)
C18 N4 Fe1 128.28(10)
C14 N4 Fe1 112.90(10)
C6 C1 N1 126.53(13)
C6 C1 C2 119.57(13)
N1 C1 C2 113.85(12)
C3 C2 N2 126.29(13)
C3 C2 C1 119.11(14)
N2 C2 C1 114.60(12)
C4 C3 C2 120.52(14)
C4 C3 H3 119.7
C2 C3 H3 119.7
C5 C4 C3 120.46(14)
C5 C4 H4 119.8
C3 C4 H4 119.8
C4 C5 C6 120.28(14)
C4 C5 H5 119.9
C6 C5 H5 119.9
C5 C6 C1 119.88(13)
C5 C6 H6 120.1
C1 C6 H6 120.1
O1 C7 N1 128.71(14)
O1 C7 C8 119.13(13)
N1 C7 C8 112.16(12)
N3 C8 C9 122.03(14)
N3 C8 C7 116.75(12)
C9 C8 C7 121.22(14)
C8 C9 C10 118.79(14)
C8 C9 H9 120.6
C10 C9 H9 120.6
C11 C10 C9 119.01(14)
C11 C10 H10 120.5
C9 C10 H10 120.5
C10 C11 C12 118.93(15)
C10 C11 H11 120.5
C12 C11 H11 120.5
N3 C12 C11 121.99(15)
N3 C12 H12 119.0
C11 C12 H12 119.0
O2 C13 N2 128.45(14)
O2 C13 C14 118.99(13)
N2 C13 C14 112.56(12)
N4 C14 C15 122.07(15)
N4 C14 C13 116.12(13)
C15 C14 C13 121.78(14)
C16 C15 C14 118.94(15)
C16 C15 H15 120.5
C14 C15 H15 120.5
C15 C16 C17 119.41(15)
C15 C16 H16 120.3
C17 C16 H16 120.3
C16 C17 C18 118.20(15)
C16 C17 H17 120.9
C18 C17 H17 120.9
N4 C18 C17 122.65(15)
N4 C18 H18 118.7
C17 C18 H18 118.7
C23 N5 C19 111.87(11)
C23 N5 C25 105.95(11)
C19 N5 C25 111.06(11)
C23 N5 C21 111.92(12)
C19 N5 C21 105.21(11)
C25 N5 C21 110.95(12)
N5 C19 C20 114.51(13)
N5 C19 H19A 108.6
C20 C19 H19A 108.6
N5 C19 H19B 108.6
C20 C19 H19B 108.6
H19A C19 H19B 107.6
C19 C20 H20A 109.5
C19 C20 H20B 109.5
H20A C20 H20B 109.5
C19 C20 H20C 109.5
H20A C20 H20C 109.5
H20B C20 H20C 109.5
C22 C21 N5 115.75(14)
C22 C21 H21A 108.3
N5 C21 H21A 108.3
C22 C21 H21B 108.3
N5 C21 H21B 108.3
H21A C21 H21B 107.4
C21 C22 H22A 109.5
C21 C22 H22B 109.5
H22A C22 H22B 109.5
C21 C22 H22C 109.5
H22A C22 H22C 109.5
H22B C22 H22C 109.5
N5 C23 C24 115.69(12)
N5 C23 H23A 108.4
C24 C23 H23A 108.4
N5 C23 H23B 108.4
C24 C23 H23B 108.4
H23A C23 H23B 107.4
C23 C24 H24A 109.5
C23 C24 H24B 109.5
H24A C24 H24B 109.5
C23 C24 H24D 109.5
H24A C24 H24D 109.5
H24B C24 H24D 109.5
C26 C25 N5 116.17(13)
C26 C25 H25A 108.2
N5 C25 H25A 108.2
C26 C25 H25B 108.2
N5 C25 H25B 108.2
H25A C25 H25B 107.4
C25 C26 H26A 109.5
C25 C26 H26B 109.5
H26A C26 H26B 109.5
C25 C26 H26C 109.5
H26A C26 H26C 109.5
H26B C26 H26C 109.5

loop_
_geom_bond_atom_site_label_1
_geom_bond_atom_site_label_2
_geom_bond_distance
Fe1 N2 2.0458(12)
Fe1 N1 2.0480(12)
Fe1 N3 2.1695(12)
Fe1 N4 2.1819(12)
Fe1 Br1 2.5271(2)
Fe1 Br2 2.5361(2)
O1 C7 1.2338(18)
O2 C13 1.2430(18)
N1 C7 1.3574(19)
N1 C1 1.4069(18)
N2 C13 1.3546(18)
N2 C2 1.3997(19)
N3 C12 1.3376(19)
N3 C8 1.3394(19)
N4 C18 1.338(2)
N4 C14 1.352(2)
C1 C6 1.404(2)
C1 C2 1.421(2)
C2 C3 1.397(2)
C3 C4 1.391(2)
C3 H3 0.9500
C4 C5 1.384(2)
C4 H4 0.9500
C5 C6 1.398(2)
C5 H5 0.9500
C6 H6 0.9500
C7 C8 1.510(2)
C8 C9 1.387(2)
C9 C10 1.389(2)
C9 H9 0.9500
C10 C11 1.383(2)
C10 H10 0.9500
C11 C12 1.389(2)
C11 H11 0.9500
C12 H12 0.9500
C13 C14 1.501(2)
C14 C15 1.388(2)
C15 C16 1.385(2)
C15 H15 0.9500
C16 C17 1.392(2)
C16 H16 0.9500
C17 C18 1.395(2)
C17 H17 0.9500
C18 H18 0.9500
N5 C23 1.5142(18)
N5 C19 1.5159(19)
N5 C25 1.5172(18)
N5 C21 1.5226(18)
C19 C20 1.521(2)
C19 H19A 0.9900
C19 H19B 0.9900
C20 H20A 0.9800
C20 H20B 0.9800
C20 H20C 0.9800
C21 C22 1.511(2)
C21 H21A 0.9900
C21 H21B 0.9900
C22 H22A 0.9800
C22 H22B 0.9800
C22 H22C 0.9800
C23 C24 1.524(2)
C23 H23A 0.9900
C23 H23B 0.9900
C24 H24A 0.9800
C24 H24B 0.9800
C24 H24D 0.9800
C25 C26 1.510(2)
C25 H25A 0.9900
C25 H25B 0.9900
C26 H26A 0.9800
C26 H26B 0.9800
C26 H26C 0.9800
